data_2208367
loop_
_publ_author_name
'Allan, D. R.'

_publ_section_title
;
 Cylopentylamine monohydrate
;
_journal_coeditor_code JH6043
_journal_issue 3
_journal_name_full 'Acta Crystallographica Section E'
_journal_page_first o1064
_journal_page_last o1066
_journal_paper_doi 10.1107/S1600536806005198
_journal_volume 62
_journal_year 2006
_chemical_formula_iupac 'C5 H11 N, H2 O'
_chemical_formula_moiety 'C5 H11 N, H2 O'
_chemical_formula_sum 'C5 H13 N O'
_chemical_formula_weight 103.16
_chemical_name_systematic
;
Cylopentylamine monohydrate
;
_space_group_IT_number 14
_symmetry_cell_setting monoclinic
_symmetry_space_group_name_Hall '-P 2ybc'
_symmetry_space_group_name_H-M 'P 1 21/c 1'
_atom_sites_solution_hydrogens geom
_atom_sites_solution_primary direct
_cell_angle_alpha 90
_cell_angle_beta 102.614(17)
_cell_angle_gamma 90
_cell_formula_units_Z 4
_cell_length_a 12.969(4)
_cell_length_b 4.7125(13)
_cell_length_c 11.005(3)
_cell_measurement_reflns_used 445
_cell_measurement_temperature 205
_cell_measurement_theta_max 43
_cell_measurement_theta_min 8
_cell_volume 656.4(3)
_computing_cell_refinement SAINT
_computing_data_collection 'SMART (Bruker, 2001)'
_computing_data_reduction 'SAINT (Bruker, 2003)'
_computing_molecular_graphics 'CAMERON (Watkin <i>et al.</i>,  1996)'
_computing_publication_material 'CRYSTALS and PLATON (Spek, 2003)'
_computing_structure_refinement 'CRYSTALS (Betteridge <i>et al.</i>,  2003)'
_computing_structure_solution 'SIR92 (Altomare <i>et al.</i>,  1994)'
_diffrn_ambient_temperature 205
_diffrn_measured_fraction_theta_full 0.973
_diffrn_measured_fraction_theta_max 0.919
_diffrn_measurement_device_type 'Bruker SMART'
_diffrn_measurement_method '\f and \w'
_diffrn_radiation_monochromator 'curved silicon'
_diffrn_radiation_type synchrotron
_diffrn_radiation_wavelength 0.68130
_diffrn_reflns_av_R_equivalents 0.051
_diffrn_reflns_limit_h_max 17
_diffrn_reflns_limit_h_min -17
_diffrn_reflns_limit_k_max 6
_diffrn_reflns_limit_k_min -6
_diffrn_reflns_limit_l_max 14
_diffrn_reflns_limit_l_min -14
_diffrn_reflns_number 5211
_diffrn_reflns_theta_full 25.541
_diffrn_reflns_theta_max 27.463
_diffrn_reflns_theta_min 4.251
_diffrn_standards_decay_% 0
_diffrn_standards_interval_count 0
_diffrn_standards_interval_time 0
_diffrn_standards_number 0
_exptl_absorpt_coefficient_mu 0.072
_exptl_absorpt_correction_T_max 0.99
_exptl_absorpt_correction_T_min 0.35
_exptl_absorpt_correction_type multi-scan
_exptl_absorpt_process_details '(SADABS; Sheldrick, 2004)'
_exptl_crystal_colour colourless
_exptl_crystal_density_diffrn 1.044
_exptl_crystal_density_method 'not measured'
_exptl_crystal_description cylinder
_exptl_crystal_F_000 232
_exptl_crystal_size_max 0.20
_exptl_crystal_size_mid 0.10
_exptl_crystal_size_min 0.10
_exptl_crystal_size_rad 0.10
_refine_diff_density_max 0.25
_refine_diff_density_min -0.16
_refine_ls_extinction_method None
_refine_ls_goodness_of_fit_ref 1.1305
_refine_ls_hydrogen_treatment mixed
_refine_ls_matrix_type full
_refine_ls_number_parameters 76
_refine_ls_number_reflns 875
_refine_ls_number_restraints 5
_refine_ls_R_factor_all 0.1101
_refine_ls_R_factor_gt 0.0558
_refine_ls_shift/su_max 0.000506
_refine_ls_structure_factor_coef F
_refine_ls_weighting_details
;
Modified Chebychev polynomial (Watkin, 1994; Prince, 1982)
with the coefficients 2.88, -1.06, 1.90
;
_refine_ls_weighting_scheme calc
_refine_ls_wR_factor_all 0.0628
_refine_ls_wR_factor_gt 0.0540
_refine_ls_wR_factor_ref 0.0540
_reflns_number_gt 875
_reflns_number_total 1573
_reflns_threshold_expression I>2\s(I)
_cod_data_source_file jh6043.cif
_cod_data_source_block I
_cod_original_sg_symbol_H-M 'P 21/c'
_cod_database_code 2208367

loop_
_symmetry_equiv_pos_as_xyz
x,y,z
-x,-y,-z
-x,y+1/2,-z+1/2
x,-y+1/2,z+1/2

loop_
_atom_site_type_symbol
_atom_site_label
_atom_site_fract_x
_atom_site_fract_y
_atom_site_fract_z
_atom_site_U_iso_or_equiv
_atom_site_adp_type
_atom_site_occupancy
O O1 1.01039(11) 0.1644(3) 0.82203(12) 0.0497 Uani 1.0000
N N1 0.87797(12) 0.2930(4) 0.98670(14) 0.0473 Uani 1.0000
C C2 0.76853(14) 0.3412(4) 0.92430(17) 0.0473 Uani 1.0000
C C3 0.75593(15) 0.5310(5) 0.81296(17) 0.0552 Uani 1.0000
C C6 0.69733(15) 0.4823(6) 1.00014(19) 0.0638 Uani 1.0000
C C4 0.63976(15) 0.6122(6) 0.78280(19) 0.0630 Uani 1.0000
C C5 0.60449(16) 0.5968(6) 0.9053(2) 0.0678 Uani 1.0000
H H21 0.7390 0.1534 0.8947 0.0574 Uiso 1.0000
H H32 0.7998 0.7044 0.8354 0.0677 Uiso 1.0000
H H31 0.7771 0.4371 0.7433 0.0675 Uiso 1.0000
H H62 0.7337 0.6375 1.0504 0.0798 Uiso 1.0000
H H61 0.6744 0.3489 1.0547 0.0796 Uiso 1.0000
H H42 0.6295 0.8019 0.7461 0.0731 Uiso 1.0000
H H41 0.5999 0.4774 0.7238 0.0730 Uiso 1.0000
H H52 0.5840 0.7785 0.9321 0.0824 Uiso 1.0000
H H51 0.5454 0.4708 0.9009 0.0827 Uiso 1.0000
H H1 0.9678(15) 0.188(5) 0.8667(18) 0.0777 Uiso 1.0000
H H12 0.9016(16) 0.454(3) 1.0256(19) 0.0630 Uiso 1.0000
H H2 1.0062(19) 0.311(3) 0.7810(19) 0.0780 Uiso 1.0000
H H11 0.8823(17) 0.155(4) 1.0422(16) 0.0627 Uiso 1.0000

loop_
_atom_site_aniso_label
_atom_site_aniso_U_11
_atom_site_aniso_U_22
_atom_site_aniso_U_33
_atom_site_aniso_U_12
_atom_site_aniso_U_13
_atom_site_aniso_U_23
O1 0.0579(8) 0.0455(8) 0.0482(8) 0.0092(7) 0.0172(6) 0.0043(6)
N1 0.0446(9) 0.0530(11) 0.0420(8) 0.0072(8) 0.0044(7) 0.0023(8)
C2 0.0442(10) 0.0479(11) 0.0474(10) 0.0012(9) 0.0046(8) -0.0010(9)
C3 0.0486(10) 0.0762(15) 0.0403(10) 0.0097(11) 0.0089(8) 0.0055(10)
C6 0.0542(12) 0.0909(17) 0.0500(11) 0.0145(12) 0.0194(9) 0.0110(12)
C4 0.0465(11) 0.0831(17) 0.0536(12) 0.0070(11) -0.0021(9) 0.0056(11)
C5 0.0438(11) 0.0847(17) 0.0756(15) 0.0073(11) 0.0148(10) 0.0102(13)

loop_
_atom_type_symbol
_atom_type_scat_dispersion_real
_atom_type_scat_dispersion_imag
_atom_type_scat_source
C 0.0033 0.0016 'International Tables Vol C 4.2.6.8 and 6.1.1.4'
H 0.0000 0.0000 'International Tables Vol C 4.2.6.8 and 6.1.1.4'
N 0.0061 0.0033 'International Tables Vol C 4.2.6.8 and 6.1.1.4'
O 0.0106 0.0060 'International Tables Vol C 4.2.6.8 and 6.1.1.4'

loop_
_geom_angle_atom_site_label_1
_geom_angle_atom_site_label_2
_geom_angle_atom_site_label_3
_geom_angle
_geom_angle_publ_flag
H1 O1 H2 103.9(9) no
C2 N1 H12 106.9(14) no
C2 N1 H11 110.4(14) no
H12 N1 H11 109.4(19) no
N1 C2 C3 113.65(16) no
N1 C2 C6 117.06(16) no
C3 C2 C6 102.50(17) no
N1 C2 H21 106.4 no
C3 C2 H21 107.4 no
C6 C2 H21 109.4 no
C2 C3 C4 104.77(17) no
C2 C3 H32 109.5 no
C4 C3 H32 109.5 no
C2 C3 H31 111.9 no
C4 C3 H31 112.3 no
H32 C3 H31 108.9 no
C2 C6 C5 105.32(17) no
C2 C6 H62 111.3 no
C5 C6 H62 109.7 no
C2 C6 H61 111.4 no
C5 C6 H61 110.9 no
H62 C6 H61 108.3 no
C3 C4 C5 105.72(16) no
C3 C4 H42 111.0 no
C5 C4 H42 111.8 no
C3 C4 H41 109.8 no
C5 C4 H41 110.0 no
H42 C4 H41 108.4 no
C4 C5 C6 106.34(16) no
C4 C5 H52 112.7 no
C6 C5 H52 109.8 no
C4 C5 H51 112.1 no
C6 C5 H51 108.7 no
H52 C5 H51 107.2 no

loop_
_geom_bond_atom_site_label_1
_geom_bond_atom_site_label_2
_geom_bond_distance
_geom_bond_publ_flag
O1 H1 0.823(9) no
O1 H2 0.822(9) no
N1 C2 1.453(2) no
N1 H12 0.894(9) no
N1 H11 0.887(9) no
C2 C3 1.497(3) no
C2 C6 1.526(3) no
C2 H21 0.991 no
C3 C4 1.519(3) no
C3 H32 0.995 no
C3 H31 0.975 no
C6 C5 1.510(3) no
C6 H62 0.975 no
C6 H61 0.960 no
C4 C5 1.517(3) no
C4 H42 0.978 no
C4 H41 0.973 no
C5 H52 0.961 no
C5 H51 0.962 no

loop_
_geom_hbond_atom_site_label_D
_geom_hbond_atom_site_label_H
_geom_hbond_atom_site_label_A
_geom_hbond_site_symmetry_A
_geom_hbond_distance_DH
_geom_hbond_distance_HA
_geom_hbond_distance_DA
_geom_hbond_angle_DHA
_geom_hbond_publ_flag
O1 H1 N1 . 0.823(9) 2.005(11) 2.821(2) 172(2) yes
O1 H2 O1 3_756 0.822(9) 1.998(10) 2.8200(10) 178(3) yes
N1 H11 O1 2_757 0.887(9) 2.349(14) 3.137(2) 148(2) yes
N1 H12 O1 2_767 0.894(9) 2.551(10) 3.426(2) 166(2) yes

loop_
_cod_related_entry_id
_cod_related_entry_database
_cod_related_entry_code
1 ChemSpider 21126357
